data_7155672
loop_
_publ_author_name
'BROSSARD, Dominique'
'Retailleau, Pascal'
'Dumontet, Vincent'
'Breton, Philippe'
'Desrat, Sandy'
'Roussi, Fanny'

_publ_section_title
;
 Fast &amp; easy preparation of 3D scaffolds from methyl benzoate by a
 diversity oriented synthesis strategy based on Diels-Alder and
 ene-reactions
;
_journal_name_full 'Org. Biomol. Chem.'
_journal_paper_doi 10.1039/C7OB01236E
_journal_year 2017
_chemical_formula_moiety 'C15 H17 Cs O4, 2 (H2 O)'
_chemical_formula_sum 'C15 H21 Cs O6'
_chemical_formula_weight 430.23
_space_group_crystal_system monoclinic
_space_group_IT_number 14
_space_group_name_Hall '-P 2ybc'
_space_group_name_H-M_alt 'P 1 21/c 1'
_symmetry_space_group_name_Hall '-P 2ybc'
_symmetry_space_group_name_H-M 'P 1 21/c 1'
_atom_sites_solution_hydrogens mixed
_atom_sites_solution_primary direct
_atom_sites_solution_secondary difmap
_audit_creation_method SHELXL-2014/7
_audit_update_record
;
2017-01-30 deposited with the CCDC.
2017-06-08 downloaded from the CCDC.
;
_cell_angle_alpha 90
_cell_angle_beta 108.64(5)
_cell_angle_gamma 90
_cell_formula_units_Z 4
_cell_length_a 18.318(1)
_cell_length_b 7.395(1)
_cell_length_c 12.871(1)
_cell_measurement_reflns_used 3215
_cell_measurement_temperature 293(2)
_cell_measurement_theta_max 25.350
_cell_measurement_theta_min 0.998
_cell_volume 1652.1(6)
_computing_cell_refinement 'DENZO(Otwinowski, Z. & Minor, W., 1997)'
_computing_data_collection 'COLLECT (Hooft, 1998); DENZO(Otwinowski, Z. & Minor, W., 1997)'
_computing_data_reduction 'SCALEPACK(Otwinowski, Z. & Minor, W., 1997)'
_computing_structure_refinement 'SHELXL-2014/7 (Sheldrick, 2015)'
_computing_structure_solution 'SHELXS (Sheldrick, 2008)'
_diffrn_ambient_temperature 293(2)
_diffrn_detector_area_resol_mean 9
_diffrn_measured_fraction_theta_full 0.993
_diffrn_measured_fraction_theta_max 0.992
_diffrn_measurement_device '95mm CCD camera on \k-goniostat'
_diffrn_measurement_device_type 'Enraf-Nonius KappaCCD'
_diffrn_measurement_method 'Phi and omega scans'
_diffrn_radiation_monochromator 'horizontally mounted graphite crystal'
_diffrn_radiation_type MoK\a
_diffrn_radiation_wavelength 0.71073
_diffrn_reflns_av_R_equivalents 0.0200
_diffrn_reflns_av_unetI/netI 0.0280
_diffrn_reflns_Laue_measured_fraction_full 0.993
_diffrn_reflns_Laue_measured_fraction_max 0.992
_diffrn_reflns_limit_h_max 21
_diffrn_reflns_limit_h_min -21
_diffrn_reflns_limit_k_max 8
_diffrn_reflns_limit_k_min -8
_diffrn_reflns_limit_l_max 15
_diffrn_reflns_limit_l_min -15
_diffrn_reflns_number 17586
_diffrn_reflns_point_group_measured_fraction_full 0.993
_diffrn_reflns_point_group_measured_fraction_max 0.992
_diffrn_reflns_theta_full 25.242
_diffrn_reflns_theta_max 25.328
_diffrn_reflns_theta_min 2.994
_exptl_absorpt_coefficient_mu 2.266
_exptl_absorpt_correction_T_max 0.82
_exptl_absorpt_correction_T_min 0.69
_exptl_absorpt_correction_type multi-scan
_exptl_absorpt_process_details Scalepack
_exptl_crystal_colour colourless
_exptl_crystal_density_diffrn 1.730
_exptl_crystal_description tab
_exptl_crystal_F_000 856
_exptl_crystal_recrystallization_method 'Re-crystallisation from solvent: deuterated chloroform'
_exptl_crystal_size_max 0.42
_exptl_crystal_size_mid 0.22
_exptl_crystal_size_min 0.09
_refine_diff_density_max 1.609
_refine_diff_density_min -1.092
_refine_diff_density_rms 0.129
_refine_ls_extinction_method none
_refine_ls_goodness_of_fit_ref 1.104
_refine_ls_hydrogen_treatment mixed
_refine_ls_matrix_type full
_refine_ls_number_parameters 212
_refine_ls_number_reflns 2984
_refine_ls_number_restraints 7
_refine_ls_restrained_S_all 1.103
_refine_ls_R_factor_all 0.0737
_refine_ls_R_factor_gt 0.0624
_refine_ls_shift/su_max 0.000
_refine_ls_shift/su_mean 0.000
_refine_ls_structure_factor_coef Fsqd
_refine_ls_weighting_details 'w=1/[\s^2^(Fo^2^)+(0.0829P)^2^+9.2497P] where P=(Fo^2^+2Fc^2^)/3'
_refine_ls_weighting_scheme calc
_refine_ls_wR_factor_gt 0.1755
_refine_ls_wR_factor_ref 0.1835
_reflns_Friedel_coverage 0.000
_reflns_number_gt 2456
_reflns_number_total 2998
_reflns_threshold_expression 'I > 2\s(I)'
_cod_data_source_file c7ob01236e2.cif
_cod_data_source_block compound_12
_cod_original_cell_volume 1652.1(5)
_cod_database_code 7155672
_shelx_shelxl_version_number 2014/7
_shelx_space_group_comment
;
The symmetry employed for this shelxl refinement is uniquely defined
by the following loop, which should always be used as a source of
symmetry information in preference to the above space-group names.
They are only intended as comments.
;
_shelx_estimated_absorpt_t_min 0.805
_shelx_estimated_absorpt_t_max 0.805

loop_
_space_group_symop_operation_xyz
'x, y, z'
'-x, y+1/2, -z+1/2'
'-x, -y, -z'
'x, -y-1/2, z-1/2'

loop_
_atom_site_label
_atom_site_type_symbol
_atom_site_fract_x
_atom_site_fract_y
_atom_site_fract_z
_atom_site_U_iso_or_equiv
_atom_site_adp_type
_atom_site_occupancy
_atom_site_site_symmetry_order
_atom_site_calc_flag
_atom_site_refinement_flags_posn
_atom_site_refinement_flags_adp
Cs1 Cs 0.44111(3) 0.32922(9) 0.31742(5) 0.0698(3) Uani 1 1 d . .
O1 O 0.2694(3) -0.6925(7) 0.1923(4) 0.0496(13) Uani 1 1 d . .
C1 C 0.1657(3) -0.4715(8) 0.1413(4) 0.0295(12) Uani 1 1 d . .
C10 C 0.1635(4) -0.2970(9) 0.0722(5) 0.0365(14) Uani 1 1 d . .
H10 H 0.1449 -0.3237 -0.0065 0.044 Uiso 1 1 calc R U
C9 C 0.1114(5) -0.1585(10) 0.1026(6) 0.0450(16) Uani 1 1 d . .
H9A H 0.0624 -0.2138 0.0974 0.054 Uiso 1 1 calc R U
H9B H 0.1018 -0.0573 0.0521 0.054 Uiso 1 1 calc R U
C8 C 0.1513(4) -0.0907(10) 0.2214(6) 0.0457(16) Uani 1 1 d . .
H8A H 0.1705 0.0313 0.2202 0.055 Uiso 1 1 calc R U
H8B H 0.1148 -0.0895 0.2619 0.055 Uiso 1 1 calc R U
C12 C 0.2754(4) -0.1920(9) 0.2137(6) 0.0392(15) Uani 1 1 d . .
C14 C 0.2252(4) -0.6020(9) 0.1220(5) 0.0336(13) Uani 1 1 d . .
C2 C 0.0903(4) -0.5778(10) 0.0997(5) 0.0400(14) Uani 1 1 d . .
H2 H 0.0669 -0.5884 0.0243 0.048 Uiso 1 1 calc R U
O2 O 0.2208(3) -0.6104(7) 0.0169(4) 0.0464(12) Uani 1 1 d . .
C11 C 0.2445(4) -0.2281(9) 0.1067(5) 0.0390(14) Uani 1 1 d . .
H11 H 0.2714 -0.2114 0.0572 0.047 Uiso 1 1 calc R U
C6 C 0.1898(4) -0.4186(9) 0.2643(5) 0.0334(13) Uani 1 1 d . .
H6 H 0.2334 -0.4955 0.3039 0.040 Uiso 1 1 calc R U
C4 C 0.0862(4) -0.6309(11) 0.2864(6) 0.0481(17) Uani 1 1 d . .
H4A H 0.1225 -0.7264 0.3193 0.058 Uiso 1 1 calc R U
H4B H 0.0435 -0.6389 0.3155 0.058 Uiso 1 1 calc R U
O4 O 0.3812(4) -0.1087(11) 0.3683(5) 0.0729(18) Uani 1 1 d D .
C15 C 0.2761(5) -0.7300(13) -0.0081(7) 0.059(2) Uani 1 1 d . .
H15A H 0.2731 -0.7149 -0.0834 0.089 Uiso 1 1 calc R U
H15B H 0.2646 -0.8532 0.0043 0.089 Uiso 1 1 calc R U
H15C H 0.3272 -0.7007 0.0384 0.089 Uiso 1 1 calc R U
C5 C 0.1252(4) -0.4486(10) 0.3149(6) 0.0461(16) Uani 1 1 d . .
H5A H 0.1467 -0.4384 0.3940 0.055 Uiso 1 1 calc R U
H5B H 0.0869 -0.3542 0.2895 0.055 Uiso 1 1 calc R U
O5W O 0.5452(5) -0.0433(17) 0.4112(7) 0.129(4) Uani 1 1 d D .
H5W1 H 0.5004(10) -0.078(8) 0.401(9) 0.194 Uiso 1 1 d D U
H5W2 H 0.564(7) -0.02(2) 0.478(3) 0.194 Uiso 1 1 d D U
O6W O 0.3932(4) 0.5650(10) 0.4873(6) 0.0731(17) Uani 1 1 d D .
H6W1 H 0.393(6) 0.574(13) 0.552(2) 0.110 Uiso 1 1 d D U
H6W2 H 0.370(5) 0.655(7) 0.454(5) 0.110 Uiso 1 1 d D U
C13 C 0.3555(4) -0.1238(11) 0.2654(6) 0.0478(17) Uani 1 1 d . .
O3 O 0.3942(3) -0.0815(10) 0.2047(5) 0.0648(16) Uani 1 1 d . .
C3 C 0.0571(4) -0.6543(10) 0.1640(6) 0.0450(17) Uani 1 1 d . .
H3 H 0.0139 -0.7259 0.1330 0.054 Uiso 1 1 calc R U
C7 C 0.2184(4) -0.2197(10) 0.2766(5) 0.0394(15) Uani 1 1 d . .
H7 H 0.2421 -0.1885 0.3541 0.047 Uiso 1 1 calc R U

loop_
_atom_site_aniso_label
_atom_site_aniso_U_11
_atom_site_aniso_U_22
_atom_site_aniso_U_33
_atom_site_aniso_U_23
_atom_site_aniso_U_13
_atom_site_aniso_U_12
Cs1 0.0456(3) 0.0896(5) 0.0699(4) -0.0085(3) 0.0123(3) -0.0004(3)
O1 0.049(3) 0.053(3) 0.045(3) 0.002(2) 0.013(2) 0.017(2)
C1 0.031(3) 0.031(3) 0.028(3) 0.000(2) 0.012(2) 0.002(2)
C10 0.041(3) 0.041(4) 0.028(3) 0.003(3) 0.012(3) 0.004(3)
C9 0.051(4) 0.043(4) 0.043(4) 0.007(3) 0.018(3) 0.011(3)
C8 0.054(4) 0.035(4) 0.057(4) 0.000(3) 0.029(3) 0.007(3)
C12 0.041(4) 0.036(4) 0.042(3) 0.002(3) 0.015(3) -0.002(3)
C14 0.031(3) 0.036(3) 0.034(3) -0.004(3) 0.012(3) -0.006(3)
C2 0.031(3) 0.048(4) 0.038(3) -0.001(3) 0.007(3) 0.000(3)
O2 0.045(3) 0.057(3) 0.038(2) -0.009(2) 0.014(2) 0.009(2)
C11 0.045(4) 0.036(3) 0.039(3) 0.002(3) 0.019(3) 0.002(3)
C6 0.036(3) 0.037(3) 0.029(3) 0.002(3) 0.013(2) 0.003(3)
C4 0.046(4) 0.058(5) 0.047(4) 0.003(3) 0.024(3) -0.008(3)
O4 0.062(4) 0.107(5) 0.043(3) -0.006(3) 0.008(3) -0.026(4)
C15 0.052(5) 0.070(5) 0.059(5) -0.021(4) 0.022(4) 0.012(4)
C5 0.053(4) 0.049(4) 0.046(4) -0.003(3) 0.029(3) -0.004(3)
O5W 0.082(6) 0.199(11) 0.095(6) -0.045(7) 0.011(5) 0.020(7)
O6W 0.072(4) 0.081(5) 0.073(4) -0.005(3) 0.033(3) 0.006(3)
C13 0.047(4) 0.048(4) 0.049(4) -0.003(3) 0.017(3) -0.005(3)
O3 0.042(3) 0.101(5) 0.056(3) -0.007(3) 0.023(3) -0.016(3)
C3 0.033(3) 0.054(4) 0.047(4) 0.001(3) 0.013(3) -0.003(3)
C7 0.046(4) 0.044(4) 0.030(3) -0.006(3) 0.015(3) -0.005(3)

loop_
_atom_type_symbol
_atom_type_description
_atom_type_scat_dispersion_real
_atom_type_scat_dispersion_imag
_atom_type_scat_source
C C 0.0033 0.0016 'International Tables Vol C Tables 4.2.6.8 and 6.1.1.4'
H H 0.0000 0.0000 'International Tables Vol C Tables 4.2.6.8 and 6.1.1.4'
Cs Cs -0.3680 2.1192 'International Tables Vol C Tables 4.2.6.8 and 6.1.1.4'
O O 0.0106 0.0060 'International Tables Vol C Tables 4.2.6.8 and 6.1.1.4'

loop_
_geom_angle_atom_site_label_1
_geom_angle_atom_site_label_2
_geom_angle_atom_site_label_3
_geom_angle
_geom_angle_site_symmetry_1
_geom_angle_site_symmetry_3
O1 Cs1 O6W 85.75(16) 1_565 .
O1 Cs1 O5W 84.24(19) 1_565 2_655
O6W Cs1 O5W 127.2(3) . 2_655
O1 Cs1 O3 144.15(14) 1_565 2_655
O6W Cs1 O3 115.55(18) . 2_655
O5W Cs1 O3 59.9(2) 2_655 2_655
O1 Cs1 O5W 121.3(2) 1_565 .
O6W Cs1 O5W 117.4(2) . .
O5W Cs1 O5W 112.0(2) 2_655 .
O3 Cs1 O5W 75.9(2) 2_655 .
O1 Cs1 O6W 160.44(14) 1_565 3_666
O6W Cs1 O6W 74.69(19) . 3_666
O5W Cs1 O6W 107.7(2) 2_655 3_666
O3 Cs1 O6W 50.47(15) 2_655 3_666
O5W Cs1 O6W 69.3(2) . 3_666
O1 Cs1 O3 69.24(14) 1_565 .
O6W Cs1 O3 135.64(16) . .
O5W Cs1 O3 87.3(3) 2_655 .
O3 Cs1 O3 105.50(16) 2_655 .
O5W Cs1 O3 56.57(19) . .
O6W Cs1 O3 125.42(16) 3_666 .
O1 Cs1 O4 73.80(14) 1_565 .
O6W Cs1 O4 101.93(18) . .
O5W Cs1 O4 124.3(3) 2_655 .
O3 Cs1 O4 124.27(17) 2_655 .
O5W Cs1 O4 50.0(2) . .
O6W Cs1 O4 109.49(16) 3_666 .
O3 Cs1 O4 37.10(14) . .
O1 Cs1 C13 63.03(16) 1_565 .
O6W Cs1 C13 115.89(18) . .
O5W Cs1 C13 104.9(3) 2_655 .
O3 Cs1 C13 122.28(18) 2_655 .
O5W Cs1 C13 58.4(2) . .
O6W Cs1 C13 125.51(18) 3_666 .
O3 Cs1 C13 19.89(15) . .
O4 Cs1 C13 20.03(15) . .
O1 Cs1 Cs1 110.60(10) 1_565 2_655
O6W Cs1 Cs1 94.65(14) . 2_655
O5W Cs1 Cs1 43.1(2) 2_655 2_655
O3 Cs1 Cs1 43.25(12) 2_655 2_655
O5W Cs1 Cs1 119.13(18) . 2_655
O6W Cs1 Cs1 72.08(13) 3_666 2_655
O3 Cs1 Cs1 127.87(9) . 2_655
O4 Cs1 Cs1 163.19(11) . 2_655
C13 Cs1 Cs1 147.16(12) . 2_655
O1 Cs1 Cs1 105.77(10) 1_565 2_645
O6W Cs1 Cs1 157.77(14) . 2_645
O5W Cs1 Cs1 73.8(2) 2_655 2_645
O3 Cs1 Cs1 65.54(13) 2_655 2_645
O5W Cs1 Cs1 40.35(15) . 2_645
O6W Cs1 Cs1 92.64(11) 3_666 2_645
O3 Cs1 Cs1 40.58(9) . 2_645
O4 Cs1 Cs1 64.62(12) . 2_645
C13 Cs1 Cs1 56.90(12) . 2_645
Cs1 Cs1 Cs1 98.75(3) 2_655 2_645
O1 Cs1 Cs1 124.59(10) 1_565 3_666
O6W Cs1 Cs1 38.84(13) . 3_666
O5W Cs1 Cs1 124.4(2) 2_655 3_666
O3 Cs1 Cs1 81.25(12) 2_655 3_666
O5W Cs1 Cs1 92.88(15) . 3_666
O6W Cs1 Cs1 35.85(11) 3_666 3_666
O3 Cs1 Cs1 144.19(11) . 3_666
O4 Cs1 Cs1 110.03(9) . 3_666
C13 Cs1 Cs1 130.00(12) . 3_666
Cs1 Cs1 Cs1 81.326(19) 2_655 3_666
Cs1 Cs1 Cs1 126.30(3) 2_645 3_666
O1 Cs1 H5W1 107.7(6) 1_565 .
O6W Cs1 H5W1 115(2) . .
O5W Cs1 H5W1 117.7(19) 2_655 .
O3 Cs1 H5W1 89.8(6) 2_655 .
O5W Cs1 H5W1 14.35(6) . .
O6W Cs1 H5W1 80.9(12) 3_666 .
O3 Cs1 H5W1 47.2(17) . .
O4 Cs1 H5W1 35.61(18) . .
C13 Cs1 H5W1 45.3(9) . .
Cs1 Cs1 H5W1 132.8(7) 2_655 .
Cs1 Cs1 H5W1 43.9(19) 2_645 .
Cs1 Cs1 H5W1 98.7(19) 3_666 .
C14 O1 Cs1 134.4(5) . 1_545
C2 C1 C14 103.2(5) . .
C2 C1 C6 114.7(5) . .
C14 C1 C6 109.8(5) . .
C2 C1 C10 111.7(5) . .
C14 C1 C10 108.6(5) . .
C6 C1 C10 108.7(5) . .
C11 C10 C9 109.6(6) . .
C11 C10 C1 105.7(5) . .
C9 C10 C1 108.2(5) . .
C11 C10 H10 111.1 . .
C9 C10 H10 111.1 . .
C1 C10 H10 111.1 . .
C10 C9 C8 109.4(6) . .
C10 C9 H9A 109.8 . .
C8 C9 H9A 109.8 . .
C10 C9 H9B 109.8 . .
C8 C9 H9B 109.8 . .
H9A C9 H9B 108.2 . .
C7 C8 C9 108.0(5) . .
C7 C8 H8A 110.1 . .
C9 C8 H8A 110.1 . .
C7 C8 H8B 110.1 . .
C9 C8 H8B 110.1 . .
H8A C8 H8B 108.4 . .
C11 C12 C13 124.0(6) . .
C11 C12 C7 112.5(6) . .
C13 C12 C7 123.5(6) . .
O1 C14 O2 123.0(6) . .
O1 C14 C1 124.7(6) . .
O2 C14 C1 112.3(5) . .
C3 C2 C1 123.6(6) . .
C3 C2 H2 118.2 . .
C1 C2 H2 118.2 . .
C14 O2 C15 115.6(6) . .
C12 C11 C10 115.3(6) . .
C12 C11 H11 122.4 . .
C10 C11 H11 122.4 . .
C5 C6 C1 112.9(5) . .
C5 C6 C7 111.9(5) . .
C1 C6 C7 108.7(5) . .
C5 C6 H6 107.7 . .
C1 C6 H6 107.7 . .
C7 C6 H6 107.7 . .
C3 C4 C5 109.7(6) . .
C3 C4 H4A 109.7 . .
C5 C4 H4A 109.7 . .
C3 C4 H4B 109.7 . .
C5 C4 H4B 109.7 . .
H4A C4 H4B 108.2 . .
C13 O4 Cs1 85.4(5) . .
O2 C15 H15A 109.5 . .
O2 C15 H15B 109.5 . .
H15A C15 H15B 109.5 . .
O2 C15 H15C 109.5 . .
H15A C15 H15C 109.5 . .
H15B C15 H15C 109.5 . .
C4 C5 C6 113.2(6) . .
C4 C5 H5A 108.9 . .
C6 C5 H5A 108.9 . .
C4 C5 H5B 108.9 . .
C6 C5 H5B 108.9 . .
H5A C5 H5B 107.8 . .
Cs1 O5W Cs1 96.6(3) 2_645 .
Cs1 O5W H5W1 98(8) 2_645 .
Cs1 O5W H5W1 77(4) . .
Cs1 O5W H5W2 152(10) 2_645 .
Cs1 O5W H5W2 103(10) . .
H5W1 O5W H5W2 106.5(6) . .
Cs1 O6W Cs1 105.31(19) . 3_666
Cs1 O6W H6W1 146(6) . .
Cs1 O6W H6W1 61(8) 3_666 .
Cs1 O6W H6W2 108(6) . .
Cs1 O6W H6W2 113(7) 3_666 .
H6W1 O6W H6W2 106.5(6) . .
O3 C13 O4 122.6(7) . .
O3 C13 C12 118.6(7) . .
O4 C13 C12 118.8(7) . .
O3 C13 Cs1 65.9(5) . .
O4 C13 Cs1 74.5(5) . .
C12 C13 Cs1 133.8(5) . .
C13 O3 Cs1 138.2(5) . 2_645
C13 O3 Cs1 94.2(5) . .
Cs1 O3 Cs1 96.16(15) 2_645 .
C2 C3 C4 122.4(7) . .
C2 C3 H3 118.8 . .
C4 C3 H3 118.8 . .
C12 C7 C8 104.7(5) . .
C12 C7 C6 109.8(5) . .
C8 C7 C6 110.3(6) . .
C12 C7 H7 110.6 . .
C8 C7 H7 110.6 . .
C6 C7 H7 110.6 . .

loop_
_geom_bond_atom_site_label_1
_geom_bond_atom_site_label_2
_geom_bond_distance
_geom_bond_site_symmetry_2
Cs1 O1 3.046(6) 1_565
Cs1 O6W 3.134(6) .
Cs1 O5W 3.175(9) 2_655
Cs1 O3 3.187(6) 2_655
Cs1 O5W 3.348(12) .
Cs1 O6W 3.356(8) 3_666
Cs1 O3 3.357(7) .
Cs1 O4 3.547(7) .
Cs1 C13 3.669(8) .
Cs1 Cs1 4.8714(11) 2_655
Cs1 Cs1 4.8714(11) 2_645
Cs1 Cs1 5.162(2) 3_666
Cs1 H5W1 3.27(6) .
O1 C14 1.206(8) .
O1 Cs1 3.046(6) 1_545
C1 C2 1.529(9) .
C1 C14 1.534(9) .
C1 C6 1.551(8) .
C1 C10 1.560(8) .
C10 C11 1.495(10) .
C10 C9 1.533(9) .
C10 H10 0.9800 .
C9 C8 1.552(10) .
C9 H9A 0.9700 .
C9 H9B 0.9700 .
C8 C7 1.539(10) .
C8 H8A 0.9700 .
C8 H8B 0.9700 .
C12 C11 1.339(10) .
C12 C13 1.492(10) .
C12 C7 1.526(9) .
C14 O2 1.331(8) .
C2 C3 1.302(10) .
C2 H2 0.9300 .
O2 C15 1.457(9) .
C11 H11 0.9300 .
C6 C5 1.538(9) .
C6 C7 1.552(10) .
C6 H6 0.9800 .
C4 C3 1.504(10) .
C4 C5 1.515(11) .
C4 H4A 0.9700 .
C4 H4B 0.9700 .
O4 C13 1.261(9) .
C15 H15A 0.9600 .
C15 H15B 0.9600 .
C15 H15C 0.9600 .
C5 H5A 0.9700 .
C5 H5B 0.9700 .
O5W Cs1 3.175(9) 2_645
O5W H5W1 0.830(2) .
O5W H5W2 0.830(2) .
O6W Cs1 3.356(8) 3_666
O6W H6W1 0.830(2) .
O6W H6W2 0.830(2) .
C13 O3 1.252(9) .
O3 Cs1 3.188(6) 2_645
C3 H3 0.9300 .
C7 H7 0.9800 .

loop_
_geom_hbond_atom_site_label_D
_geom_hbond_atom_site_label_H
_geom_hbond_atom_site_label_A
_geom_hbond_distance_DH
_geom_hbond_distance_HA
_geom_hbond_distance_DA
_geom_hbond_angle_DHA
_geom_hbond_site_symmetry_A
C15 H15C O5W 0.96 2.50 3.400(13) 155.4 2_645
O5W H5W2 O4 0.830(2) 2.14(5) 2.947(10) 163(15) 3_656
O6W H6W1 O3 0.830(2) 1.965(9) 2.794(8) 177(10) 4_566

loop_
_geom_torsion_atom_site_label_1
_geom_torsion_atom_site_label_2
_geom_torsion_atom_site_label_3
_geom_torsion_atom_site_label_4
_geom_torsion
_geom_torsion_site_symmetry_1
_geom_torsion_site_symmetry_4
C2 C1 C10 C11 -169.0(5) . .
C14 C1 C10 C11 -55.9(6) . .
C6 C1 C10 C11 63.5(6) . .
C2 C1 C10 C9 73.7(7) . .
C14 C1 C10 C9 -173.2(5) . .
C6 C1 C10 C9 -53.8(7) . .
C11 C10 C9 C8 -45.4(7) . .
C1 C10 C9 C8 69.3(7) . .
C10 C9 C8 C7 -14.2(8) . .
Cs1 O1 C14 O2 78.0(8) 1_545 .
Cs1 O1 C14 C1 -104.8(7) 1_545 .
C2 C1 C14 O1 -101.7(7) . .
C6 C1 C14 O1 21.0(9) . .
C10 C1 C14 O1 139.7(6) . .
C2 C1 C14 O2 75.8(6) . .
C6 C1 C14 O2 -161.5(5) . .
C10 C1 C14 O2 -42.8(7) . .
C14 C1 C2 C3 104.5(7) . .
C6 C1 C2 C3 -14.8(9) . .
C10 C1 C2 C3 -139.1(7) . .
O1 C14 O2 C15 -3.2(10) . .
C1 C14 O2 C15 179.3(6) . .
C13 C12 C11 C10 179.4(6) . .
C7 C12 C11 C10 -3.3(9) . .
C9 C10 C11 C12 58.4(8) . .
C1 C10 C11 C12 -57.9(7) . .
C2 C1 C6 C5 -11.9(8) . .
C14 C1 C6 C5 -127.5(6) . .
C10 C1 C6 C5 113.9(6) . .
C2 C1 C6 C7 -136.7(6) . .
C14 C1 C6 C7 107.7(6) . .
C10 C1 C6 C7 -10.9(6) . .
C3 C4 C5 C6 -54.9(8) . .
C1 C6 C5 C4 46.5(8) . .
C7 C6 C5 C4 169.5(6) . .
Cs1 O4 C13 O3 47.1(8) . .
Cs1 O4 C13 C12 -131.8(7) . .
C11 C12 C13 O3 6.9(12) . .
C7 C12 C13 O3 -170.1(7) . .
C11 C12 C13 O4 -174.1(8) . .
C7 C12 C13 O4 8.9(11) . .
C11 C12 C13 Cs1 89.9(8) . .
C7 C12 C13 Cs1 -87.1(8) . .
O4 C13 O3 Cs1 53.4(12) . 2_645
C12 C13 O3 Cs1 -127.6(7) . 2_645
Cs1 C13 O3 Cs1 104.1(7) . 2_645
O4 C13 O3 Cs1 -50.7(9) . .
C12 C13 O3 Cs1 128.3(6) . .
C1 C2 C3 C4 5.8(11) . .
C5 C4 C3 C2 29.3(10) . .
C11 C12 C7 C8 -58.9(7) . .
C13 C12 C7 C8 118.4(7) . .
C11 C12 C7 C6 59.5(7) . .
C13 C12 C7 C6 -123.2(7) . .
C9 C8 C7 C12 66.2(7) . .
C9 C8 C7 C6 -51.8(7) . .
C5 C6 C7 C12 -173.4(6) . .
C1 C6 C7 C12 -48.1(7) . .
C5 C6 C7 C8 -58.6(7) . .
C1 C6 C7 C8 66.8(6) . .
